data_4122148
loop_
_publ_author_name
'Pan, Xiaobo'
'Wang, Xingyong'
'Zhao, Yue'
'Sui, Yunxia'
'Wang, Xinping'

_publ_section_title
;
 A crystalline phosphaalkene radical anion.
;
_journal_issue 28
_journal_name_full 'Journal of the American Chemical Society'
_journal_page_first 9834
_journal_page_last 9837
_journal_paper_doi 10.1021/ja504001x
_journal_volume 136
_journal_year 2014
_chemical_formula_sum 'C51 H83 Li O6 P'
_chemical_formula_weight 830.08
_chemical_name_systematic
; 
 ? 
;
_space_group_IT_number 2
_symmetry_cell_setting triclinic
_symmetry_space_group_name_Hall '-P 1'
_symmetry_space_group_name_H-M 'P -1'
_atom_sites_solution_hydrogens geom
_atom_sites_solution_primary direct
_atom_sites_solution_secondary difmap
_audit_creation_method SHELXL-97
_cell_angle_alpha 88.2750(10)
_cell_angle_beta 89.862(2)
_cell_angle_gamma 76.552(2)
_cell_formula_units_Z 2
_cell_length_a 11.2419(12)
_cell_length_b 11.4340(12)
_cell_length_c 20.378(2)
_cell_measurement_reflns_used 9901
_cell_measurement_temperature 123(2)
_cell_measurement_theta_max 27.58
_cell_measurement_theta_min 2.48
_cell_volume 2546.4(5)
_computing_cell_refinement 'Bruker SAINT'
_computing_data_collection 'Bruker APEX2'
_computing_data_reduction 'Bruker SAINT'
_computing_molecular_graphics 'Bruker SHELXTL'
_computing_publication_material 'Bruker SHELXTL'
_computing_structure_refinement 'SHELXL-97 (Sheldrick, 2008)'
_computing_structure_solution 'SHELXS-97 (Sheldrick, 2008)'
_diffrn_ambient_temperature 123(2)
_diffrn_measured_fraction_theta_full 0.988
_diffrn_measured_fraction_theta_max 0.988
_diffrn_measurement_device_type 'Bruker APEX-II CCD'
_diffrn_measurement_method '\f and \w scans'
_diffrn_radiation_monochromator graphite
_diffrn_radiation_source 'fine-focus sealed tube'
_diffrn_radiation_type MoK\a
_diffrn_radiation_wavelength 0.71073
_diffrn_reflns_av_R_equivalents 0.0248
_diffrn_reflns_av_sigmaI/netI 0.0322
_diffrn_reflns_limit_h_max 10
_diffrn_reflns_limit_h_min -13
_diffrn_reflns_limit_k_max 13
_diffrn_reflns_limit_k_min -13
_diffrn_reflns_limit_l_max 24
_diffrn_reflns_limit_l_min -24
_diffrn_reflns_number 18975
_diffrn_reflns_theta_full 25.01
_diffrn_reflns_theta_max 25.01
_diffrn_reflns_theta_min 1.83
_exptl_absorpt_coefficient_mu 0.098
_exptl_absorpt_correction_T_max 0.9788
_exptl_absorpt_correction_T_min 0.9731
_exptl_absorpt_correction_type multi-scan
_exptl_absorpt_process_details sadabs
_exptl_crystal_density_diffrn 1.083
_exptl_crystal_density_method 'not measured'
_exptl_crystal_F_000 910
_exptl_crystal_size_max 0.28
_exptl_crystal_size_mid 0.25
_exptl_crystal_size_min 0.22
_refine_diff_density_max 0.729
_refine_diff_density_min -0.432
_refine_diff_density_rms 0.072
_refine_ls_extinction_method none
_refine_ls_goodness_of_fit_ref 1.199
_refine_ls_hydrogen_treatment constr
_refine_ls_matrix_type full
_refine_ls_number_parameters 578
_refine_ls_number_reflns 8880
_refine_ls_number_restraints 0
_refine_ls_restrained_S_all 1.199
_refine_ls_R_factor_all 0.0543
_refine_ls_R_factor_gt 0.0478
_refine_ls_shift/su_max 0.000
_refine_ls_shift/su_mean 0.000
_refine_ls_structure_factor_coef Fsqd
_refine_ls_weighting_details 'calc w=1/[\s^2^(Fo^2^)+(0.0088P)^2^+3.4815P] where P=(Fo^2^+2Fc^2^)/3'
_refine_ls_weighting_scheme calc
_refine_ls_wR_factor_gt 0.1110
_refine_ls_wR_factor_ref 0.1328
_reflns_number_gt 7944
_reflns_number_total 8880
_reflns_threshold_expression >2sigma(I)
_cod_data_source_file ja504001x_si_003.cif
_cod_data_source_block 1
_cod_depositor_comments
;
The following automatic conversions were performed:

'_symmetry_cell_setting' value 'Triclinic' changed to 'triclinic'
according to
/usr/data/users/saulius/crontab/automatic-downloads/rss-feeds/ACS/lib/dictionaries/cif_core.dic
dictionary named 'cif_core.dic' version 2.4.2 from 2011-04-26.

Automatic conversion script
Id: cif_fix_values 2281 2013-09-26 08:29:07Z andrius 

 Adding full bibliography for 4122148--4122149.cif.
;
_cod_original_sg_symbol_H-M 'P-1   '
_cod_database_code 4122148

loop_
_symmetry_equiv_pos_as_xyz
'x, y, z'
'-x, -y, -z'

loop_
_atom_site_label
_atom_site_type_symbol
_atom_site_fract_x
_atom_site_fract_y
_atom_site_fract_z
_atom_site_U_iso_or_equiv
_atom_site_adp_type
_atom_site_occupancy
_atom_site_symmetry_multiplicity
_atom_site_calc_flag
_atom_site_refinement_flags
_atom_site_disorder_assembly
_atom_site_disorder_group
P1 P 0.27153(6) 0.44153(5) 0.30167(3) 0.01941(14) Uani 1 1 d . . .
Li1 Li 0.6007(4) 0.8849(3) 0.31670(19) 0.0238(8) Uani 1 1 d . . .
O1 O 0.48081(16) 1.01530(15) 0.38114(9) 0.0303(4) Uani 1 1 d . . .
O2 O 0.49569(15) 0.78069(14) 0.36625(8) 0.0260(4) Uani 1 1 d . . .
O3 O 0.74661(15) 0.85650(15) 0.38604(8) 0.0277(4) Uani 1 1 d . . .
O4 O 0.73017(14) 0.73904(14) 0.27580(8) 0.0240(4) Uani 1 1 d . . .
O5 O 0.65803(15) 1.02801(15) 0.26414(8) 0.0257(4) Uani 1 1 d . . .
O6 O 0.48579(15) 0.91510(14) 0.23161(8) 0.0258(4) Uani 1 1 d . . .
C1 C 0.1976(2) 0.59382(19) 0.29058(10) 0.0177(4) Uani 1 1 d . . .
C2 C 0.16124(19) 0.67358(19) 0.23396(10) 0.0174(4) Uani 1 1 d . . .
C3 C 0.11423(19) 0.79384(19) 0.25470(11) 0.0171(4) Uani 1 1 d . . .
C4 C 0.11723(19) 0.79130(19) 0.32563(11) 0.0174(4) Uani 1 1 d . . .
C5 C 0.16644(19) 0.66941(18) 0.34697(10) 0.0170(4) Uani 1 1 d . . .
C6 C 0.1756(2) 0.64078(19) 0.41452(11) 0.0190(4) Uani 1 1 d . . .
H6 H 0.2077 0.5599 0.4290 0.023 Uiso 1 1 calc R . .
C7 C 0.1381(2) 0.7295(2) 0.46067(11) 0.0202(5) Uani 1 1 d . A .
C8 C 0.0901(2) 0.8491(2) 0.43850(11) 0.0217(5) Uani 1 1 d . . .
H8 H 0.0643 0.9099 0.4697 0.026 Uiso 1 1 calc R . .
C9 C 0.0799(2) 0.87999(19) 0.37168(11) 0.0203(5) Uani 1 1 d . . .
H9 H 0.0475 0.9611 0.3576 0.024 Uiso 1 1 calc R . .
C10 C 0.0754(2) 0.88696(19) 0.20844(11) 0.0198(5) Uani 1 1 d . . .
H10 H 0.0444 0.9668 0.2224 0.024 Uiso 1 1 calc R . .
C11 C 0.0819(2) 0.8631(2) 0.14191(11) 0.0214(5) Uani 1 1 d . . .
H11 H 0.0553 0.9271 0.1106 0.026 Uiso 1 1 calc R . .
C12 C 0.1274(2) 0.7452(2) 0.12011(11) 0.0207(5) Uani 1 1 d . . .
C13 C 0.1664(2) 0.65200(19) 0.16645(11) 0.0193(5) Uani 1 1 d . . .
H13 H 0.1971 0.5724 0.1521 0.023 Uiso 1 1 calc R . .
C14 C 0.1401(2) 0.7153(2) 0.04724(11) 0.0273(5) Uani 1 1 d . . .
C15 C 0.2753(3) 0.6601(3) 0.03282(13) 0.0382(6) Uani 1 1 d . . .
H15A H 0.3246 0.7167 0.0446 0.057 Uiso 1 1 calc R . .
H15B H 0.2852 0.6435 -0.0140 0.057 Uiso 1 1 calc R . .
H15C H 0.3025 0.5850 0.0587 0.057 Uiso 1 1 calc R . .
C16 C 0.0649(3) 0.6233(2) 0.03173(13) 0.0391(7) Uani 1 1 d . . .
H16A H 0.0951 0.5496 0.0583 0.059 Uiso 1 1 calc R . .
H16B H 0.0730 0.6047 -0.0149 0.059 Uiso 1 1 calc R . .
H16C H -0.0213 0.6569 0.0419 0.059 Uiso 1 1 calc R . .
C17 C 0.0976(3) 0.8270(2) 0.00211(13) 0.0436(8) Uani 1 1 d . . .
H17A H 0.0110 0.8628 0.0100 0.065 Uiso 1 1 calc R . .
H17B H 0.1088 0.8039 -0.0438 0.065 Uiso 1 1 calc R . .
H17C H 0.1460 0.8858 0.0113 0.065 Uiso 1 1 calc R . .
C18 C 0.1483(3) 0.6955(2) 0.53417(11) 0.0302(6) Uani 1 1 d . . .
C19 C 0.2870(5) 0.6348(5) 0.5490(2) 0.0473(17) Uani 0.632(9) 1 d P A 1
H19A H 0.3391 0.6715 0.5203 0.071 Uiso 0.632(9) 1 calc PR A 1
H19B H 0.3025 0.5485 0.5411 0.071 Uiso 0.632(9) 1 calc PR A 1
H19C H 0.3056 0.6467 0.5950 0.071 Uiso 0.632(9) 1 calc PR A 1
C20 C 0.1165(6) 0.8040(5) 0.5779(3) 0.0309(13) Uani 0.632(9) 1 d P A 1
H20A H 0.1863 0.8415 0.5801 0.046 Uiso 0.632(9) 1 calc PR A 1
H20B H 0.0971 0.7779 0.6221 0.046 Uiso 0.632(9) 1 calc PR A 1
H20C H 0.0455 0.8623 0.5596 0.046 Uiso 0.632(9) 1 calc PR A 1
C21 C 0.0690(6) 0.6115(5) 0.5517(2) 0.0438(15) Uani 0.632(9) 1 d P A 1
H21A H 0.1167 0.5283 0.5491 0.066 Uiso 0.632(9) 1 calc PR A 1
H21B H -0.0002 0.6248 0.5211 0.066 Uiso 0.632(9) 1 calc PR A 1
H21C H 0.0386 0.6261 0.5966 0.066 Uiso 0.632(9) 1 calc PR A 1
C22 C 0.3012(2) 0.37845(18) 0.21794(10) 0.0173(4) Uani 1 1 d . . .
C23 C 0.4132(2) 0.38012(18) 0.18383(10) 0.0180(4) Uani 1 1 d . . .
C24 C 0.4295(2) 0.33401(19) 0.12091(11) 0.0205(5) Uani 1 1 d . . .
H24 H 0.5020 0.3387 0.0980 0.025 Uiso 1 1 calc R . .
C25 C 0.3460(2) 0.28179(19) 0.09002(11) 0.0212(5) Uani 1 1 d . . .
C26 C 0.2413(2) 0.27533(19) 0.12461(11) 0.0211(5) Uani 1 1 d . . .
H26 H 0.1837 0.2382 0.1047 0.025 Uiso 1 1 calc R . .
C27 C 0.2162(2) 0.32092(18) 0.18758(11) 0.0183(4) Uani 1 1 d . . .
C28 C 0.5195(2) 0.43139(19) 0.21071(11) 0.0205(5) Uani 1 1 d . . .
C29 C 0.5683(2) 0.3699(2) 0.27628(12) 0.0266(5) Uani 1 1 d . . .
H29A H 0.6405 0.3979 0.2896 0.040 Uiso 1 1 calc R . .
H29B H 0.5909 0.2825 0.2713 0.040 Uiso 1 1 calc R . .
H29C H 0.5049 0.3899 0.3099 0.040 Uiso 1 1 calc R . .
C30 C 0.4781(2) 0.5685(2) 0.21737(12) 0.0247(5) Uani 1 1 d . . .
H30A H 0.4120 0.5870 0.2496 0.037 Uiso 1 1 calc R . .
H30B H 0.4486 0.6060 0.1748 0.037 Uiso 1 1 calc R . .
H30C H 0.5472 0.6000 0.2320 0.037 Uiso 1 1 calc R . .
C31 C 0.6311(2) 0.4108(2) 0.16453(12) 0.0268(5) Uani 1 1 d . . .
H31A H 0.6967 0.4411 0.1847 0.040 Uiso 1 1 calc R . .
H31B H 0.6075 0.4536 0.1225 0.040 Uiso 1 1 calc R . .
H31C H 0.6601 0.3245 0.1572 0.040 Uiso 1 1 calc R . .
C32 C 0.3725(2) 0.2344(2) 0.02055(11) 0.0272(5) Uani 1 1 d . . .
C33 C 0.2830(3) 0.1598(3) -0.00052(14) 0.0394(7) Uani 1 1 d . . .
H33A H 0.2883 0.0914 0.0304 0.059 Uiso 1 1 calc R . .
H33B H 0.3040 0.1301 -0.0447 0.059 Uiso 1 1 calc R . .
H33C H 0.1995 0.2101 -0.0008 0.059 Uiso 1 1 calc R . .
C34 C 0.5027(2) 0.1535(2) 0.01746(13) 0.0321(6) Uani 1 1 d . . .
H34A H 0.5616 0.1976 0.0332 0.048 Uiso 1 1 calc R . .
H34B H 0.5219 0.1305 -0.0280 0.048 Uiso 1 1 calc R . .
H34C H 0.5075 0.0811 0.0452 0.048 Uiso 1 1 calc R . .
C35 C 0.3656(3) 0.3418(3) -0.02756(13) 0.0448(8) Uani 1 1 d . . .
H35A H 0.2817 0.3911 -0.0291 0.067 Uiso 1 1 calc R . .
H35B H 0.3897 0.3123 -0.0714 0.067 Uiso 1 1 calc R . .
H35C H 0.4210 0.3905 -0.0128 0.067 Uiso 1 1 calc R . .
C36 C 0.0963(2) 0.3014(2) 0.22001(11) 0.0218(5) Uani 1 1 d . . .
C37 C 0.1267(2) 0.2186(2) 0.28135(12) 0.0292(5) Uani 1 1 d . . .
H37A H 0.1699 0.2562 0.3133 0.044 Uiso 1 1 calc R . .
H37B H 0.1788 0.1412 0.2691 0.044 Uiso 1 1 calc R . .
H37C H 0.0508 0.2057 0.3008 0.044 Uiso 1 1 calc R . .
C38 C 0.0083(2) 0.4211(2) 0.23688(14) 0.0301(6) Uani 1 1 d . . .
H38A H -0.0680 0.4053 0.2542 0.045 Uiso 1 1 calc R . .
H38B H -0.0092 0.4728 0.1972 0.045 Uiso 1 1 calc R . .
H38C H 0.0461 0.4614 0.2700 0.045 Uiso 1 1 calc R . .
C39 C 0.0229(2) 0.2387(2) 0.17443(13) 0.0311(6) Uani 1 1 d . . .
H39A H 0.0737 0.1605 0.1623 0.047 Uiso 1 1 calc R . .
H39B H -0.0013 0.2889 0.1347 0.047 Uiso 1 1 calc R . .
H39C H -0.0504 0.2267 0.1973 0.047 Uiso 1 1 calc R . .
C40 C 0.5230(2) 0.6551(2) 0.38141(13) 0.0314(6) Uani 1 1 d . . .
H40A H 0.5509 0.6406 0.4271 0.047 Uiso 1 1 calc R . .
H40B H 0.5874 0.6137 0.3522 0.047 Uiso 1 1 calc R . .
H40C H 0.4493 0.6245 0.3754 0.047 Uiso 1 1 calc R . .
C41 C 0.4061(2) 0.8443(2) 0.40988(12) 0.0286(5) Uani 1 1 d . . .
H41A H 0.4396 0.8377 0.4551 0.034 Uiso 1 1 calc R . .
H41B H 0.3332 0.8097 0.4101 0.034 Uiso 1 1 calc R . .
C42 C 0.3715(2) 0.9737(2) 0.38708(13) 0.0294(5) Uani 1 1 d . . .
H42A H 0.3288 0.9814 0.3442 0.035 Uiso 1 1 calc R . .
H42B H 0.3160 1.0219 0.4192 0.035 Uiso 1 1 calc R . .
C43 C 0.4577(3) 1.1427(2) 0.37155(14) 0.0380(6) Uani 1 1 d . . .
H43A H 0.4102 1.1667 0.3311 0.057 Uiso 1 1 calc R . .
H43B H 0.5355 1.1670 0.3681 0.057 Uiso 1 1 calc R . .
H43C H 0.4114 1.1818 0.4089 0.057 Uiso 1 1 calc R . .
C44 C 0.7307(3) 0.8913(3) 0.45218(13) 0.0402(7) Uani 1 1 d . . .
H44A H 0.6917 0.8354 0.4767 0.060 Uiso 1 1 calc R . .
H44B H 0.6787 0.9729 0.4538 0.060 Uiso 1 1 calc R . .
H44C H 0.8105 0.8897 0.4718 0.060 Uiso 1 1 calc R . .
C45 C 0.8197(2) 0.7367(2) 0.38136(13) 0.0294(5) Uani 1 1 d . . .
H45A H 0.7758 0.6784 0.4007 0.035 Uiso 1 1 calc R . .
H45B H 0.8976 0.7283 0.4055 0.035 Uiso 1 1 calc R . .
C46 C 0.8442(2) 0.7128(2) 0.31042(13) 0.0303(6) Uani 1 1 d . . .
H46A H 0.8974 0.7639 0.2926 0.036 Uiso 1 1 calc R . .
H46B H 0.8866 0.6275 0.3051 0.036 Uiso 1 1 calc R . .
C47 C 0.7493(2) 0.7194(2) 0.20759(12) 0.0304(6) Uani 1 1 d . . .
H47A H 0.8057 0.7668 0.1907 0.046 Uiso 1 1 calc R . .
H47B H 0.6711 0.7441 0.1842 0.046 Uiso 1 1 calc R . .
H47C H 0.7845 0.6338 0.2009 0.046 Uiso 1 1 calc R . .
C48 C 0.7805(2) 1.0413(3) 0.26857(16) 0.0382(6) Uani 1 1 d . . .
H48A H 0.8336 0.9820 0.2412 0.057 Uiso 1 1 calc R . .
H48B H 0.8084 1.0287 0.3143 0.057 Uiso 1 1 calc R . .
H48C H 0.7840 1.1225 0.2532 0.057 Uiso 1 1 calc R . .
C49 C 0.6159(2) 1.0408(2) 0.19802(12) 0.0295(5) Uani 1 1 d . . .
H49A H 0.6685 0.9793 0.1709 0.035 Uiso 1 1 calc R . .
H49B H 0.6185 1.1214 0.1797 0.035 Uiso 1 1 calc R . .
C50 C 0.4869(2) 1.0254(2) 0.19771(13) 0.0311(6) Uani 1 1 d . . .
H50A H 0.4322 1.0932 0.2198 0.037 Uiso 1 1 calc R . .
H50B H 0.4579 1.0236 0.1520 0.037 Uiso 1 1 calc R . .
C51 C 0.3736(2) 0.8797(2) 0.22115(14) 0.0323(6) Uani 1 1 d . . .
H51A H 0.3046 0.9471 0.2303 0.048 Uiso 1 1 calc R . .
H51B H 0.3703 0.8111 0.2505 0.048 Uiso 1 1 calc R . .
H51C H 0.3691 0.8567 0.1754 0.048 Uiso 1 1 calc R . .
C19' C 0.2209(10) 0.5743(9) 0.5523(5) 0.059(3) Uani 0.368(9) 1 d P A 2
H19D H 0.3066 0.5681 0.5404 0.088 Uiso 0.368(9) 1 calc PR A 2
H19E H 0.1894 0.5142 0.5289 0.088 Uiso 0.368(9) 1 calc PR A 2
H19F H 0.2151 0.5600 0.5998 0.088 Uiso 0.368(9) 1 calc PR A 2
C21' C 0.0055(12) 0.6875(14) 0.5557(6) 0.072(4) Uani 0.368(9) 1 d P A 2
H21D H -0.0540 0.7479 0.5303 0.108 Uiso 0.368(9) 1 calc PR A 2
H21E H -0.0063 0.7027 0.6027 0.108 Uiso 0.368(9) 1 calc PR A 2
H21F H -0.0062 0.6071 0.5469 0.108 Uiso 0.368(9) 1 calc PR A 2
C20' C 0.1773(13) 0.7865(12) 0.5754(7) 0.049(3) Uani 0.368(9) 1 d P A 2
H20D H 0.2606 0.7948 0.5661 0.074 Uiso 0.368(9) 1 calc PR A 2
H20E H 0.1717 0.7626 0.6217 0.074 Uiso 0.368(9) 1 calc PR A 2
H20F H 0.1193 0.8637 0.5664 0.074 Uiso 0.368(9) 1 calc PR A 2

loop_
_atom_site_aniso_label
_atom_site_aniso_U_11
_atom_site_aniso_U_22
_atom_site_aniso_U_33
_atom_site_aniso_U_23
_atom_site_aniso_U_13
_atom_site_aniso_U_12
P1 0.0272(3) 0.0129(3) 0.0155(3) -0.0010(2) 0.0009(2) 0.0008(2)
Li1 0.023(2) 0.0223(19) 0.026(2) 0.0003(15) -0.0013(16) -0.0049(16)
O1 0.0280(9) 0.0221(9) 0.0400(10) 0.0028(7) 0.0022(8) -0.0043(7)
O2 0.0240(9) 0.0218(8) 0.0310(9) 0.0015(7) 0.0039(7) -0.0036(7)
O3 0.0262(9) 0.0301(9) 0.0246(9) -0.0042(7) -0.0018(7) -0.0018(7)
O4 0.0189(8) 0.0253(8) 0.0269(9) -0.0041(7) -0.0005(7) -0.0032(7)
O5 0.0213(8) 0.0262(9) 0.0306(9) 0.0002(7) 0.0002(7) -0.0072(7)
O6 0.0223(8) 0.0233(8) 0.0319(9) 0.0032(7) -0.0050(7) -0.0061(7)
C1 0.0208(11) 0.0143(10) 0.0171(10) -0.0019(8) 0.0000(8) -0.0023(8)
C2 0.0175(11) 0.0152(10) 0.0193(11) -0.0006(8) 0.0002(8) -0.0031(8)
C3 0.0157(10) 0.0151(10) 0.0204(11) -0.0010(8) 0.0006(8) -0.0033(8)
C4 0.0159(10) 0.0155(10) 0.0206(11) -0.0017(8) 0.0009(8) -0.0033(8)
C5 0.0161(10) 0.0150(10) 0.0195(11) -0.0026(8) 0.0009(8) -0.0025(8)
C6 0.0202(11) 0.0158(10) 0.0200(11) -0.0015(8) -0.0001(9) -0.0024(9)
C7 0.0209(11) 0.0214(11) 0.0186(11) -0.0035(9) 0.0010(9) -0.0052(9)
C8 0.0224(12) 0.0195(11) 0.0231(12) -0.0079(9) 0.0022(9) -0.0036(9)
C9 0.0196(11) 0.0148(10) 0.0257(12) -0.0043(9) 0.0011(9) -0.0022(9)
C10 0.0182(11) 0.0135(10) 0.0269(12) 0.0003(9) 0.0002(9) -0.0021(8)
C11 0.0222(12) 0.0176(11) 0.0242(12) 0.0050(9) -0.0039(9) -0.0044(9)
C12 0.0224(12) 0.0204(11) 0.0204(11) 0.0012(9) -0.0034(9) -0.0073(9)
C13 0.0224(11) 0.0158(10) 0.0192(11) -0.0004(8) -0.0011(9) -0.0037(9)
C14 0.0432(15) 0.0217(12) 0.0185(11) 0.0024(9) -0.0066(10) -0.0109(11)
C15 0.0509(18) 0.0423(16) 0.0224(13) -0.0044(11) 0.0102(12) -0.0123(13)
C16 0.0566(18) 0.0322(14) 0.0319(14) 0.0017(11) -0.0193(13) -0.0176(13)
C17 0.081(2) 0.0291(14) 0.0222(13) 0.0061(11) -0.0126(14) -0.0153(14)
C18 0.0442(16) 0.0269(13) 0.0180(12) -0.0041(10) 0.0004(11) -0.0049(11)
C19 0.047(3) 0.052(3) 0.038(3) -0.002(2) -0.003(2) -0.001(3)
C20 0.037(3) 0.030(3) 0.026(2) -0.0057(18) 0.003(3) -0.007(3)
C21 0.053(3) 0.042(3) 0.039(3) -0.001(2) 0.002(2) -0.018(3)
C22 0.0222(11) 0.0114(10) 0.0166(10) -0.0002(8) 0.0007(9) -0.0004(8)
C23 0.0214(11) 0.0122(10) 0.0195(11) -0.0005(8) -0.0003(9) -0.0023(8)
C24 0.0233(12) 0.0180(11) 0.0196(11) -0.0024(9) 0.0033(9) -0.0032(9)
C25 0.0277(12) 0.0159(11) 0.0185(11) -0.0033(9) 0.0001(9) -0.0015(9)
C26 0.0245(12) 0.0171(11) 0.0220(11) -0.0031(9) -0.0026(9) -0.0048(9)
C27 0.0200(11) 0.0126(10) 0.0207(11) 0.0004(8) 0.0003(9) -0.0006(8)
C28 0.0223(12) 0.0173(11) 0.0222(11) -0.0020(9) -0.0003(9) -0.0050(9)
C29 0.0281(13) 0.0242(12) 0.0268(12) 0.0005(10) -0.0062(10) -0.0049(10)
C30 0.0272(13) 0.0167(11) 0.0313(13) -0.0030(9) -0.0003(10) -0.0067(9)
C31 0.0247(13) 0.0254(12) 0.0317(13) -0.0044(10) 0.0040(10) -0.0083(10)
C32 0.0378(14) 0.0237(12) 0.0197(12) -0.0065(9) 0.0018(10) -0.0053(10)
C33 0.0368(15) 0.0465(17) 0.0349(15) -0.0226(13) -0.0030(12) -0.0072(13)
C34 0.0374(15) 0.0304(13) 0.0294(13) -0.0122(11) 0.0092(11) -0.0086(11)
C35 0.075(2) 0.0332(15) 0.0210(13) -0.0022(11) 0.0002(13) -0.0023(14)
C36 0.0220(12) 0.0175(11) 0.0255(12) 0.0001(9) 0.0019(9) -0.0039(9)
C37 0.0307(13) 0.0249(12) 0.0316(13) 0.0055(10) 0.0054(11) -0.0065(10)
C38 0.0217(12) 0.0218(12) 0.0449(15) -0.0034(11) 0.0037(11) -0.0011(10)
C39 0.0293(13) 0.0314(13) 0.0359(14) -0.0028(11) 0.0004(11) -0.0138(11)
C40 0.0346(14) 0.0222(12) 0.0376(14) 0.0022(11) -0.0019(11) -0.0075(11)
C41 0.0256(13) 0.0298(13) 0.0305(13) -0.0003(10) 0.0067(10) -0.0066(10)
C42 0.0233(12) 0.0302(13) 0.0324(13) -0.0029(11) 0.0052(10) -0.0015(10)
C43 0.0495(17) 0.0223(13) 0.0406(16) -0.0023(11) 0.0096(13) -0.0049(12)
C44 0.0374(16) 0.0546(18) 0.0271(14) -0.0098(13) -0.0033(12) -0.0063(13)
C45 0.0238(13) 0.0272(13) 0.0360(14) 0.0020(11) -0.0078(10) -0.0037(10)
C46 0.0181(12) 0.0298(13) 0.0403(15) -0.0071(11) -0.0035(10) 0.0007(10)
C47 0.0326(14) 0.0284(13) 0.0302(13) -0.0087(10) 0.0051(11) -0.0063(11)
C48 0.0236(13) 0.0335(14) 0.0598(19) 0.0015(13) 0.0006(12) -0.0118(11)
C49 0.0369(14) 0.0256(12) 0.0274(13) 0.0030(10) 0.0027(11) -0.0106(11)
C50 0.0357(14) 0.0244(12) 0.0323(14) 0.0067(10) -0.0098(11) -0.0059(11)
C51 0.0242(13) 0.0269(13) 0.0464(16) -0.0068(11) -0.0088(11) -0.0061(10)
C19' 0.061(7) 0.057(6) 0.055(6) -0.002(5) 0.001(5) -0.009(5)
C21' 0.071(8) 0.075(9) 0.069(7) 0.000(6) 0.002(6) -0.016(7)
C20' 0.051(7) 0.049(6) 0.048(6) -0.003(5) -0.003(7) -0.012(7)

loop_
_atom_type_symbol
_atom_type_description
_atom_type_scat_dispersion_real
_atom_type_scat_dispersion_imag
_atom_type_scat_source
C C 0.0033 0.0016 'International Tables Vol C Tables 4.2.6.8 and 6.1.1.4'
H H 0.0000 0.0000 'International Tables Vol C Tables 4.2.6.8 and 6.1.1.4'
Li Li -0.0003 0.0001 'International Tables Vol C Tables 4.2.6.8 and 6.1.1.4'
O O 0.0106 0.0060 'International Tables Vol C Tables 4.2.6.8 and 6.1.1.4'
P P 0.1023 0.0942 'International Tables Vol C Tables 4.2.6.8 and 6.1.1.4'

loop_
_geom_angle_atom_site_label_1
_geom_angle_atom_site_label_2
_geom_angle_atom_site_label_3
_geom_angle
C1 P1 C22 106.90(10)
O2 Li1 O3 97.05(17)
O2 Li1 O4 96.84(17)
O3 Li1 O4 77.99(14)
O2 Li1 O6 93.83(17)
O3 Li1 O6 167.2(2)
O4 Li1 O6 94.01(16)
O2 Li1 O5 163.4(2)
O3 Li1 O5 94.19(17)
O4 Li1 O5 97.36(17)
O6 Li1 O5 76.73(14)
O2 Li1 O1 76.42(14)
O3 Li1 O1 91.42(16)
O4 Li1 O1 166.8(2)
O6 Li1 O1 97.75(16)
O5 Li1 O1 91.23(16)
C42 O1 C43 112.5(2)
C42 O1 Li1 104.89(17)
C43 O1 Li1 123.89(18)
C40 O2 C41 110.91(18)
C40 O2 Li1 129.92(18)
C41 O2 Li1 115.44(17)
C44 O3 C45 111.5(2)
C44 O3 Li1 123.32(19)
C45 O3 Li1 109.53(17)
C47 O4 C46 110.57(18)
C47 O4 Li1 125.41(18)
C46 O4 Li1 112.22(17)
C49 O5 C48 111.2(2)
C49 O5 Li1 112.04(17)
C48 O5 Li1 121.15(18)
C50 O6 C51 111.57(18)
C50 O6 Li1 112.63(17)
C51 O6 Li1 128.58(18)
C2 C1 C5 105.16(18)
C2 C1 P1 134.58(16)
C5 C1 P1 120.16(16)
C13 C2 C3 118.61(19)
C13 C2 C1 131.5(2)
C3 C2 C1 109.90(18)
C10 C3 C2 120.2(2)
C10 C3 C4 132.2(2)
C2 C3 C4 107.61(18)
C9 C4 C5 120.0(2)
C9 C4 C3 132.7(2)
C5 C4 C3 107.30(18)
C6 C5 C4 119.12(19)
C6 C5 C1 130.89(19)
C4 C5 C1 109.99(18)
C7 C6 C5 120.9(2)
C7 C6 H6 119.5
C5 C6 H6 119.5
C6 C7 C8 119.0(2)
C6 C7 C18 119.9(2)
C8 C7 C18 121.2(2)
C9 C8 C7 121.3(2)
C9 C8 H8 119.4
C7 C8 H8 119.4
C4 C9 C8 119.7(2)
C4 C9 H9 120.1
C8 C9 H9 120.1
C11 C10 C3 120.0(2)
C11 C10 H10 120.0
C3 C10 H10 120.0
C10 C11 C12 121.0(2)
C10 C11 H11 119.5
C12 C11 H11 119.5
C13 C12 C11 119.0(2)
C13 C12 C14 118.1(2)
C11 C12 C14 122.8(2)
C12 C13 C2 121.2(2)
C12 C13 H13 119.4
C2 C13 H13 119.4
C12 C14 C16 109.8(2)
C12 C14 C17 112.3(2)
C16 C14 C17 109.0(2)
C12 C14 C15 108.6(2)
C16 C14 C15 108.9(2)
C17 C14 C15 108.2(2)
C14 C15 H15A 109.5
C14 C15 H15B 109.5
H15A C15 H15B 109.5
C14 C15 H15C 109.5
H15A C15 H15C 109.5
H15B C15 H15C 109.5
C14 C16 H16A 109.5
C14 C16 H16B 109.5
H16A C16 H16B 109.5
C14 C16 H16C 109.5
H16A C16 H16C 109.5
H16B C16 H16C 109.5
C14 C17 H17A 109.5
C14 C17 H17B 109.5
H17A C17 H17B 109.5
C14 C17 H17C 109.5
H17A C17 H17C 109.5
H17B C17 H17C 109.5
C20' C18 C19' 111.8(7)
C20' C18 C21 126.7(6)
C19' C18 C21 68.2(5)
C20' C18 C20 25.8(5)
C19' C18 C20 127.1(5)
C21 C18 C20 109.2(3)
C20' C18 C7 114.7(6)
C19' C18 C7 116.6(4)
C21 C18 C7 110.8(3)
C20 C18 C7 113.3(3)
C20' C18 C19 80.9(6)
C19' C18 C19 43.2(5)
C21 C18 C19 110.8(4)
C20 C18 C19 105.6(3)
C7 C18 C19 107.1(3)
C20' C18 C21' 105.1(7)
C19' C18 C21' 102.6(7)
C21 C18 C21' 35.8(5)
C20 C18 C21' 80.9(5)
C7 C18 C21' 104.3(5)
C19 C18 C21' 141.8(5)
C18 C19 H19A 109.5
C18 C19 H19B 109.5
H19A C19 H19B 109.5
C18 C19 H19C 109.5
H19A C19 H19C 109.5
H19B C19 H19C 109.5
C18 C20 H20A 109.5
C18 C20 H20B 109.5
H20A C20 H20B 109.5
C18 C20 H20C 109.5
H20A C20 H20C 109.5
H20B C20 H20C 109.5
C18 C21 H21A 109.5
C18 C21 H21B 109.5
H21A C21 H21B 109.5
C18 C21 H21C 109.5
H21A C21 H21C 109.5
H21B C21 H21C 109.5
C27 C22 C23 118.05(19)
C27 C22 P1 120.79(16)
C23 C22 P1 121.06(16)
C24 C23 C22 118.7(2)
C24 C23 C28 115.88(19)
C22 C23 C28 125.45(19)
C25 C24 C23 123.7(2)
C25 C24 H24 118.1
C23 C24 H24 118.1
C24 C25 C26 117.1(2)
C24 C25 C32 119.6(2)
C26 C25 C32 123.3(2)
C25 C26 C27 123.2(2)
C25 C26 H26 118.4
C27 C26 H26 118.4
C26 C27 C22 119.1(2)
C26 C27 C36 116.06(19)
C22 C27 C36 124.80(19)
C29 C28 C30 110.91(19)
C29 C28 C31 105.28(19)
C30 C28 C31 105.68(18)
C29 C28 C23 111.46(18)
C30 C28 C23 110.48(18)
C31 C28 C23 112.78(18)
C28 C29 H29A 109.5
C28 C29 H29B 109.5
H29A C29 H29B 109.5
C28 C29 H29C 109.5
H29A C29 H29C 109.5
H29B C29 H29C 109.5
C28 C30 H30A 109.5
C28 C30 H30B 109.5
H30A C30 H30B 109.5
C28 C30 H30C 109.5
H30A C30 H30C 109.5
H30B C30 H30C 109.5
C28 C31 H31A 109.5
C28 C31 H31B 109.5
H31A C31 H31B 109.5
C28 C31 H31C 109.5
H31A C31 H31C 109.5
H31B C31 H31C 109.5
C33 C32 C25 112.1(2)
C33 C32 C35 110.1(2)
C25 C32 C35 108.72(19)
C33 C32 C34 107.8(2)
C25 C32 C34 110.1(2)
C35 C32 C34 108.0(2)
C32 C33 H33A 109.5
C32 C33 H33B 109.5
H33A C33 H33B 109.5
C32 C33 H33C 109.5
H33A C33 H33C 109.5
H33B C33 H33C 109.5
C32 C34 H34A 109.5
C32 C34 H34B 109.5
H34A C34 H34B 109.5
C32 C34 H34C 109.5
H34A C34 H34C 109.5
H34B C34 H34C 109.5
C32 C35 H35A 109.5
C32 C35 H35B 109.5
H35A C35 H35B 109.5
C32 C35 H35C 109.5
H35A C35 H35C 109.5
H35B C35 H35C 109.5
C37 C36 C38 110.8(2)
C37 C36 C39 105.76(19)
C38 C36 C39 105.3(2)
C37 C36 C27 110.21(19)
C38 C36 C27 112.03(18)
C39 C36 C27 112.51(19)
C36 C37 H37A 109.5
C36 C37 H37B 109.5
H37A C37 H37B 109.5
C36 C37 H37C 109.5
H37A C37 H37C 109.5
H37B C37 H37C 109.5
C36 C38 H38A 109.5
C36 C38 H38B 109.5
H38A C38 H38B 109.5
C36 C38 H38C 109.5
H38A C38 H38C 109.5
H38B C38 H38C 109.5
C36 C39 H39A 109.5
C36 C39 H39B 109.5
H39A C39 H39B 109.5
C36 C39 H39C 109.5
H39A C39 H39C 109.5
H39B C39 H39C 109.5
O2 C40 H40A 109.5
O2 C40 H40B 109.5
H40A C40 H40B 109.5
O2 C40 H40C 109.5
H40A C40 H40C 109.5
H40B C40 H40C 109.5
O2 C41 C42 108.36(19)
O2 C41 H41A 110.0
C42 C41 H41A 110.0
O2 C41 H41B 110.0
C42 C41 H41B 110.0
H41A C41 H41B 108.4
O1 C42 C41 107.7(2)
O1 C42 H42A 110.2
C41 C42 H42A 110.2
O1 C42 H42B 110.2
C41 C42 H42B 110.2
H42A C42 H42B 108.5
O1 C43 H43A 109.5
O1 C43 H43B 109.5
H43A C43 H43B 109.5
O1 C43 H43C 109.5
H43A C43 H43C 109.5
H43B C43 H43C 109.5
O3 C44 H44A 109.5
O3 C44 H44B 109.5
H44A C44 H44B 109.5
O3 C44 H44C 109.5
H44A C44 H44C 109.5
H44B C44 H44C 109.5
O3 C45 C46 107.9(2)
O3 C45 H45A 110.1
C46 C45 H45A 110.1
O3 C45 H45B 110.1
C46 C45 H45B 110.1
H45A C45 H45B 108.4
O4 C46 C45 108.60(19)
O4 C46 H46A 110.0
C45 C46 H46A 110.0
O4 C46 H46B 110.0
C45 C46 H46B 110.0
H46A C46 H46B 108.4
O4 C47 H47A 109.5
O4 C47 H47B 109.5
H47A C47 H47B 109.5
O4 C47 H47C 109.5
H47A C47 H47C 109.5
H47B C47 H47C 109.5
O5 C48 H48A 109.5
O5 C48 H48B 109.5
H48A C48 H48B 109.5
O5 C48 H48C 109.5
H48A C48 H48C 109.5
H48B C48 H48C 109.5
O5 C49 C50 107.8(2)
O5 C49 H49A 110.1
C50 C49 H49A 110.1
O5 C49 H49B 110.1
C50 C49 H49B 110.1
H49A C49 H49B 108.5
O6 C50 C49 107.9(2)
O6 C50 H50A 110.1
C49 C50 H50A 110.1
O6 C50 H50B 110.1
C49 C50 H50B 110.1
H50A C50 H50B 108.4
O6 C51 H51A 109.5
O6 C51 H51B 109.5
H51A C51 H51B 109.5
O6 C51 H51C 109.5
H51A C51 H51C 109.5
H51B C51 H51C 109.5
C18 C19' H19D 109.5
C18 C19' H19E 109.5
H19D C19' H19E 109.5
C18 C19' H19F 109.5
H19D C19' H19F 109.5
H19E C19' H19F 109.5
C18 C21' H21D 109.5
C18 C21' H21E 109.5
H21D C21' H21E 109.5
C18 C21' H21F 109.5
H21D C21' H21F 109.5
H21E C21' H21F 109.5
C18 C20' H20D 109.5
C18 C20' H20E 109.5
H20D C20' H20E 109.5
C18 C20' H20F 109.5
H20D C20' H20F 109.5
H20E C20' H20F 109.5

loop_
_geom_bond_atom_site_label_1
_geom_bond_atom_site_label_2
_geom_bond_distance
P1 C1 1.754(2)
P1 C22 1.871(2)
Li1 O2 2.100(4)
Li1 O3 2.128(4)
Li1 O4 2.131(4)
Li1 O6 2.136(4)
Li1 O5 2.150(4)
Li1 O1 2.222(4)
O1 C42 1.421(3)
O1 C43 1.426(3)
O2 C40 1.421(3)
O2 C41 1.424(3)
O3 C44 1.416(3)
O3 C45 1.430(3)
O4 C47 1.423(3)
O4 C46 1.430(3)
O5 C49 1.422(3)
O5 C48 1.424(3)
O6 C50 1.422(3)
O6 C51 1.430(3)
C1 C2 1.448(3)
C1 C5 1.452(3)
C2 C13 1.404(3)
C2 C3 1.430(3)
C3 C10 1.392(3)
C3 C4 1.445(3)
C4 C9 1.394(3)
C4 C5 1.430(3)
C5 C6 1.404(3)
C6 C7 1.395(3)
C6 H6 0.9500
C7 C8 1.410(3)
C7 C18 1.534(3)
C8 C9 1.395(3)
C8 H8 0.9500
C9 H9 0.9500
C10 C11 1.389(3)
C10 H10 0.9500
C11 C12 1.410(3)
C11 H11 0.9500
C12 C13 1.395(3)
C12 C14 1.533(3)
C13 H13 0.9500
C14 C16 1.534(3)
C14 C17 1.534(3)
C14 C15 1.536(4)
C15 H15A 0.9800
C15 H15B 0.9800
C15 H15C 0.9800
C16 H16A 0.9800
C16 H16B 0.9800
C16 H16C 0.9800
C17 H17A 0.9800
C17 H17B 0.9800
C17 H17C 0.9800
C18 C20' 1.452(13)
C18 C19' 1.473(10)
C18 C21 1.490(5)
C18 C20 1.522(6)
C18 C19 1.579(6)
C18 C21' 1.685(12)
C19 H19A 0.9800
C19 H19B 0.9800
C19 H19C 0.9800
C20 H20A 0.9800
C20 H20B 0.9800
C20 H20C 0.9800
C21 H21A 0.9800
C21 H21B 0.9800
C21 H21C 0.9800
C22 C27 1.431(3)
C22 C23 1.440(3)
C23 C24 1.397(3)
C23 C28 1.556(3)
C24 C25 1.385(3)
C24 H24 0.9500
C25 C26 1.386(3)
C25 C32 1.535(3)
C26 C27 1.403(3)
C26 H26 0.9500
C27 C36 1.558(3)
C28 C29 1.533(3)
C28 C30 1.538(3)
C28 C31 1.545(3)
C29 H29A 0.9800
C29 H29B 0.9800
C29 H29C 0.9800
C30 H30A 0.9800
C30 H30B 0.9800
C30 H30C 0.9800
C31 H31A 0.9800
C31 H31B 0.9800
C31 H31C 0.9800
C32 C33 1.532(4)
C32 C35 1.536(4)
C32 C34 1.541(4)
C33 H33A 0.9800
C33 H33B 0.9800
C33 H33C 0.9800
C34 H34A 0.9800
C34 H34B 0.9800
C34 H34C 0.9800
C35 H35A 0.9800
C35 H35B 0.9800
C35 H35C 0.9800
C36 C37 1.535(3)
C36 C38 1.539(3)
C36 C39 1.542(3)
C37 H37A 0.9800
C37 H37B 0.9800
C37 H37C 0.9800
C38 H38A 0.9800
C38 H38B 0.9800
C38 H38C 0.9800
C39 H39A 0.9800
C39 H39B 0.9800
C39 H39C 0.9800
C40 H40A 0.9800
C40 H40B 0.9800
C40 H40C 0.9800
C41 C42 1.499(3)
C41 H41A 0.9900
C41 H41B 0.9900
C42 H42A 0.9900
C42 H42B 0.9900
C43 H43A 0.9800
C43 H43B 0.9800
C43 H43C 0.9800
C44 H44A 0.9800
C44 H44B 0.9800
C44 H44C 0.9800
C45 C46 1.493(4)
C45 H45A 0.9900
C45 H45B 0.9900
C46 H46A 0.9900
C46 H46B 0.9900
C47 H47A 0.9800
C47 H47B 0.9800
C47 H47C 0.9800
C48 H48A 0.9800
C48 H48B 0.9800
C48 H48C 0.9800
C49 C50 1.501(4)
C49 H49A 0.9900
C49 H49B 0.9900
C50 H50A 0.9900
C50 H50B 0.9900
C51 H51A 0.9800
C51 H51B 0.9800
C51 H51C 0.9800
C19' H19D 0.9800
C19' H19E 0.9800
C19' H19F 0.9800
C21' H21D 0.9800
C21' H21E 0.9800
C21' H21F 0.9800
C20' H20D 0.9800
C20' H20E 0.9800
C20' H20F 0.9800

loop_
_geom_torsion_atom_site_label_1
_geom_torsion_atom_site_label_2
_geom_torsion_atom_site_label_3
_geom_torsion_atom_site_label_4
_geom_torsion
O2 Li1 O1 C42 -30.75(18)
O3 Li1 O1 C42 -127.66(17)
O4 Li1 O1 C42 -91.2(9)
O6 Li1 O1 C42 61.3(2)
O5 Li1 O1 C42 138.12(17)
O2 Li1 O1 C43 -161.7(2)
O3 Li1 O1 C43 101.4(2)
O4 Li1 O1 C43 137.8(9)
O6 Li1 O1 C43 -69.6(3)
O5 Li1 O1 C43 7.1(3)
O3 Li1 O2 C40 -64.0(3)
O4 Li1 O2 C40 14.7(3)
O6 Li1 O2 C40 109.2(2)
O5 Li1 O2 C40 163.7(7)
O1 Li1 O2 C40 -153.7(2)
O3 Li1 O2 C41 92.0(2)
O4 Li1 O2 C41 170.70(17)
O6 Li1 O2 C41 -94.8(2)
O5 Li1 O2 C41 -40.4(8)
O1 Li1 O2 C41 2.3(2)
O2 Li1 O3 C44 -60.9(3)
O4 Li1 O3 C44 -156.4(2)
O6 Li1 O3 C44 151.3(9)
O5 Li1 O3 C44 106.9(2)
O1 Li1 O3 C44 15.6(3)
O2 Li1 O3 C45 73.4(2)
O4 Li1 O3 C45 -22.13(19)
O6 Li1 O3 C45 -74.4(10)
O5 Li1 O3 C45 -118.78(18)
O1 Li1 O3 C45 149.89(17)
O2 Li1 O4 C47 118.0(2)
O3 Li1 O4 C47 -146.20(19)
O6 Li1 O4 C47 23.7(3)
O5 Li1 O4 C47 -53.5(2)
O1 Li1 O4 C47 176.4(8)
O2 Li1 O4 C46 -102.9(2)
O3 Li1 O4 C46 -7.1(2)
O6 Li1 O4 C46 162.78(17)
O5 Li1 O4 C46 85.7(2)
O1 Li1 O4 C46 -44.5(10)
O2 Li1 O5 C49 -71.9(8)
O3 Li1 O5 C49 155.38(17)
O4 Li1 O5 C49 77.0(2)
O6 Li1 O5 C49 -15.43(19)
O1 Li1 O5 C49 -113.10(18)
O2 Li1 O5 C48 153.6(7)
O3 Li1 O5 C48 20.9(3)
O4 Li1 O5 C48 -57.5(2)
O6 Li1 O5 C48 -149.93(19)
O1 Li1 O5 C48 112.4(2)
O2 Li1 O6 C50 151.75(17)
O3 Li1 O6 C50 -60.3(10)
O4 Li1 O6 C50 -111.10(19)
O5 Li1 O6 C50 -14.5(2)
O1 Li1 O6 C50 75.0(2)
O2 Li1 O6 C51 4.4(3)
O3 Li1 O6 C51 152.4(9)
O4 Li1 O6 C51 101.5(2)
O5 Li1 O6 C51 -161.83(19)
O1 Li1 O6 C51 -72.4(2)
C22 P1 C1 C2 -1.8(3)
C22 P1 C1 C5 -177.57(17)
C5 C1 C2 C13 -178.7(2)
P1 C1 C2 C13 5.1(4)
C5 C1 C2 C3 2.2(2)
P1 C1 C2 C3 -174.07(18)
C13 C2 C3 C10 -0.4(3)
C1 C2 C3 C10 178.9(2)
C13 C2 C3 C4 179.24(19)
C1 C2 C3 C4 -1.5(2)
C10 C3 C4 C9 1.8(4)
C2 C3 C4 C9 -177.8(2)
C10 C3 C4 C5 179.7(2)
C2 C3 C4 C5 0.2(2)
C9 C4 C5 C6 0.4(3)
C3 C4 C5 C6 -177.82(19)
C9 C4 C5 C1 179.5(2)
C3 C4 C5 C1 1.2(2)
C2 C1 C5 C6 176.8(2)
P1 C1 C5 C6 -6.3(3)
C2 C1 C5 C4 -2.1(2)
P1 C1 C5 C4 174.84(16)
C4 C5 C6 C7 -0.4(3)
C1 C5 C6 C7 -179.2(2)
C5 C6 C7 C8 0.2(3)
C5 C6 C7 C18 179.6(2)
C6 C7 C8 C9 -0.1(3)
C18 C7 C8 C9 -179.5(2)
C5 C4 C9 C8 -0.3(3)
C3 C4 C9 C8 177.4(2)
C7 C8 C9 C4 0.2(3)
C2 C3 C10 C11 0.2(3)
C4 C3 C10 C11 -179.3(2)
C3 C10 C11 C12 0.1(3)
C10 C11 C12 C13 -0.1(3)
C10 C11 C12 C14 -178.0(2)
C11 C12 C13 C2 -0.1(3)
C14 C12 C13 C2 177.9(2)
C3 C2 C13 C12 0.3(3)
C1 C2 C13 C12 -178.7(2)
C13 C12 C14 C16 60.5(3)
C11 C12 C14 C16 -121.6(2)
C13 C12 C14 C17 -178.1(2)
C11 C12 C14 C17 -0.2(3)
C13 C12 C14 C15 -58.4(3)
C11 C12 C14 C15 119.5(2)
C6 C7 C18 C20' 145.6(7)
C8 C7 C18 C20' -35.1(7)
C6 C7 C18 C19' 12.2(6)
C8 C7 C18 C19' -168.4(6)
C6 C7 C18 C21 -63.0(4)
C8 C7 C18 C21 116.3(4)
C6 C7 C18 C20 173.9(3)
C8 C7 C18 C20 -6.8(4)
C6 C7 C18 C19 57.9(4)
C8 C7 C18 C19 -122.8(3)
C6 C7 C18 C21' -100.0(6)
C8 C7 C18 C21' 79.3(6)
C1 P1 C22 C27 -93.43(18)
C1 P1 C22 C23 90.19(18)
C27 C22 C23 C24 4.8(3)
P1 C22 C23 C24 -178.74(16)
C27 C22 C23 C28 -176.18(19)
P1 C22 C23 C28 0.3(3)
C22 C23 C24 C25 -2.8(3)
C28 C23 C24 C25 178.1(2)
C23 C24 C25 C26 -0.4(3)
C23 C24 C25 C32 179.7(2)
C24 C25 C26 C27 1.4(3)
C32 C25 C26 C27 -178.7(2)
C25 C26 C27 C22 0.8(3)
C25 C26 C27 C36 -177.8(2)
C23 C22 C27 C26 -3.9(3)
P1 C22 C27 C26 179.66(16)
C23 C22 C27 C36 174.60(19)
P1 C22 C27 C36 -1.9(3)
C24 C23 C28 C29 -123.6(2)
C22 C23 C28 C29 57.3(3)
C24 C23 C28 C30 112.6(2)
C22 C23 C28 C30 -66.5(3)
C24 C23 C28 C31 -5.4(3)
C22 C23 C28 C31 175.5(2)
C24 C25 C32 C33 169.5(2)
C26 C25 C32 C33 -10.4(3)
C24 C25 C32 C35 -68.5(3)
C26 C25 C32 C35 111.6(3)
C24 C25 C32 C34 49.6(3)
C26 C25 C32 C34 -130.4(2)
C26 C27 C36 C37 115.3(2)
C22 C27 C36 C37 -63.2(3)
C26 C27 C36 C38 -120.9(2)
C22 C27 C36 C38 60.6(3)
C26 C27 C36 C39 -2.5(3)
C22 C27 C36 C39 179.0(2)
C40 O2 C41 C42 -174.0(2)
Li1 O2 C41 C42 25.5(3)
C43 O1 C42 C41 -169.1(2)
Li1 O1 C42 C41 53.6(2)
O2 C41 C42 O1 -53.7(3)
C44 O3 C45 C46 -173.3(2)
Li1 O3 C45 C46 46.7(2)
C47 O4 C46 C45 179.0(2)
Li1 O4 C46 C45 33.7(3)
O3 C45 C46 O4 -53.2(3)
C48 O5 C49 C50 179.9(2)
Li1 O5 C49 C50 40.8(2)
C51 O6 C50 C49 -166.9(2)
Li1 O6 C50 C49 40.1(3)
O5 C49 C50 O6 -52.8(3)
